data_2242216
loop_
_publ_author_name
'Low, John Nicolson'
'Gomes, Ligia R.'
'Gaspar, Alexandra'
'Borges, Fernanda'

_publ_section_title
;
 Structure of
 7-hydroxy-3-(2-methoxyphenyl)-2-trifluoromethyl-4<i>H</i>-chromen-4-one
;
_journal_coeditor_code HB7688
_journal_issue 8
_journal_name_full 'Acta Crystallographica Section E'
_journal_page_first 1130
_journal_page_last 1134
_journal_paper_doi 10.1107/S2056989017009896
_journal_volume 73
_journal_year 2017
_chemical_formula_iupac 'C17 H11 F3 O4'
_chemical_formula_moiety 'C17 H11 F3 O4'
_chemical_formula_sum 'C17 H11 F3 O4'
_chemical_formula_weight 336.2667
_chemical_name_systematic
;
7-Hydroxy-3-(2-methoxyphenyl)-2-trifluoromethyl-4<i>H</i>-chromen-4-one
;
_space_group_crystal_system orthorhombic
_space_group_IT_number 61
_space_group_name_Hall '-P 2ac 2ab'
_space_group_name_H-M_alt 'P b c a'
_symmetry_space_group_name_Hall '-P 2ac 2ab'
_symmetry_space_group_name_H-M 'P b c a'
_atom_sites_solution_hydrogens mixed
_audit_creation_method SHELXL-2014/7
_cell_angle_alpha 90
_cell_angle_beta 90
_cell_angle_gamma 90
_cell_formula_units_Z 8
_cell_length_a 7.9147(5)
_cell_length_b 16.2171(11)
_cell_length_c 22.5254(16)
_cell_measurement_reflns_used 31907
_cell_measurement_temperature 100(2)
_cell_measurement_theta_max 27.5
_cell_measurement_theta_min 2.5
_cell_volume 2891.2(3)
_computing_cell_refinement
;
<i>CrystalClear-SM Expert</i> (Rigaku, 2012)
;
_computing_data_collection
;
<i>CrystalClear-SM Expert</i> (Rigaku, 2012)
;
_computing_data_reduction
;
<i>CrystalClear-SM Expert</i> (Rigaku, 2012)
;
_computing_molecular_graphics
;
Mercury (Macrae <i>et al.</i>, 2006)
;
_computing_publication_material
;
OSCAIL (McArdle <i>et al.</i>, 2004),
SHELXL2014 (Sheldrick, 2015b) and
PLATON (Spek, 2009)
;
_computing_structure_refinement
;
OSCAIL (McArdle <i>et al.</i>, 2004),
<i>ShelXle</i> (H\"ubschle <i>et al.</i>, 2011) and
SHELXL2014 (Sheldrick, 2015b)
;
_computing_structure_solution
;
SHELXT (Sheldrick, 2015a)
;
_diffrn_ambient_temperature 100(2)
_diffrn_detector_area_resol_mean 28.5714
_diffrn_measured_fraction_theta_full 1.000
_diffrn_measured_fraction_theta_max 0.999
_diffrn_measurement_device 'four-circle \k diffractometer'
_diffrn_measurement_device_type 'Rigaku AFC12 '
_diffrn_measurement_method 'profile data from \w-scans'
_diffrn_radiation_type MoK\a
_diffrn_radiation_wavelength 0.71075
_diffrn_reflns_av_R_equivalents 0.0582
_diffrn_reflns_limit_h_max 10
_diffrn_reflns_limit_h_min -10
_diffrn_reflns_limit_k_max 20
_diffrn_reflns_limit_k_min -20
_diffrn_reflns_limit_l_max 29
_diffrn_reflns_limit_l_min -29
_diffrn_reflns_number 35487
_diffrn_reflns_theta_full 25.000
_diffrn_reflns_theta_max 27.467
_diffrn_reflns_theta_min 2.512
_exptl_absorpt_coefficient_mu 0.135
_exptl_absorpt_correction_T_max 1.000
_exptl_absorpt_correction_T_min 0.775
_exptl_absorpt_correction_type multi-scan
_exptl_absorpt_process_details
;
(<i>CrystalClear-SM Expert</i>; Rigaku, 2012)
;
_exptl_crystal_colour colourless
_exptl_crystal_density_diffrn 1.545
_exptl_crystal_description plate
_exptl_crystal_F_000 1376
_exptl_crystal_size_max 0.210
_exptl_crystal_size_mid 0.070
_exptl_crystal_size_min 0.010
_refine_diff_density_max 0.338
_refine_diff_density_min -0.207
_refine_ls_extinction_method none
_refine_ls_goodness_of_fit_ref 1.018
_refine_ls_hydrogen_treatment mixed
_refine_ls_matrix_type full
_refine_ls_number_parameters 222
_refine_ls_number_reflns 3314
_refine_ls_number_restraints 0
_refine_ls_restrained_S_all 1.018
_refine_ls_R_factor_all 0.0446
_refine_ls_R_factor_gt 0.0355
_refine_ls_shift/su_max 0.000
_refine_ls_shift/su_mean 0.000
_refine_ls_structure_factor_coef Fsqd
_refine_ls_weighting_details 'w=1/[\s^2^(Fo^2^)+(0.0543P)^2^+1.0823P] where P=(Fo^2^+2Fc^2^)/3'
_refine_ls_weighting_scheme calc
_refine_ls_wR_factor_gt 0.0947
_refine_ls_wR_factor_ref 0.1030
_reflns_number_gt 2777
_reflns_number_total 3314
_reflns_threshold_expression 'I > 2\s(I)'
_cod_data_source_file hb7688sup1.cif
_cod_data_source_block I
_cod_database_code 2242216
_shelx_space_group_comment
;
The symmetry employed for this shelxl refinement is uniquely defined
by the following loop, which should always be used as a source of
symmetry information in preference to the above space-group names.
They are only intended as comments.
;
_shelx_estimated_absorpt_t_min 0.972
_shelx_estimated_absorpt_t_max 0.999

loop_
_space_group_symop_operation_xyz
'x, y, z'
'-x+1/2, -y, z+1/2'
'-x, y+1/2, -z+1/2'
'x+1/2, -y+1/2, -z'
'-x, -y, -z'
'x-1/2, y, -z-1/2'
'x, -y-1/2, z-1/2'
'-x-1/2, y-1/2, z'

loop_
_atom_site_type_symbol
_atom_site_label
_atom_site_fract_x
_atom_site_fract_y
_atom_site_fract_z
_atom_site_U_iso_or_equiv
_atom_site_adp_type
_atom_site_calc_flag
_atom_site_occupancy
F F21 0.37922(12) 0.49225(7) 0.27664(4) 0.0476(3) Uani d 1
F F22 0.59157(13) 0.56872(5) 0.29861(4) 0.0459(3) Uani d 1
F F23 0.59737(12) 0.43950(5) 0.31761(4) 0.0416(2) Uani d 1
O O1 0.38627(12) 0.44652(5) 0.40256(4) 0.0248(2) Uani d 1
O O3 0.13208(12) 0.65679(5) 0.33431(4) 0.0276(2) Uani d 1
O O4 0.29964(14) 0.66084(5) 0.49162(4) 0.0323(2) Uani d 1
O O7 0.08054(13) 0.29227(6) 0.54664(4) 0.0293(2) Uani d 1
H H7 0.114(3) 0.2531(13) 0.5233(9) 0.055(6) Uiso d 1
C C2 0.42085(16) 0.52119(7) 0.37796(6) 0.0235(3) Uani d 1
C C3 0.38708(16) 0.59517(7) 0.40248(6) 0.0232(3) Uani d 1
C C4 0.31834(16) 0.59616(7) 0.46352(6) 0.0243(3) Uani d 1
C C5 0.17944(17) 0.50964(7) 0.54149(6) 0.0253(3) Uani d 1
H H5 0.1607 0.5575 0.5649 0.030 Uiso calc 1
C C4A 0.26922(16) 0.51638(7) 0.48767(5) 0.0230(3) Uani d 1
C C6 0.11873(17) 0.43488(7) 0.56045(6) 0.0256(3) Uani d 1
H H6 0.0579 0.4311 0.5967 0.031 Uiso calc 1
C C7 0.14709(17) 0.36333(7) 0.52579(6) 0.0248(3) Uani d 1
C C8 0.24070(17) 0.36720(7) 0.47361(6) 0.0244(3) Uani d 1
H H8 0.2647 0.3190 0.4512 0.029 Uiso calc 1
C C8A 0.29805(16) 0.44429(7) 0.45536(5) 0.0224(3) Uani d 1
C C21 0.49789(19) 0.50614(7) 0.31732(6) 0.0277(3) Uani d 1
C C31 0.40573(17) 0.67677(7) 0.37198(6) 0.0244(3) Uani d 1
C C32 0.26803(16) 0.70816(7) 0.33969(5) 0.0237(3) Uani d 1
C C33 0.27695(18) 0.78732(8) 0.31499(6) 0.0274(3) Uani d 1
H H33 0.1837 0.8090 0.2935 0.033 Uiso calc 1
C C34 0.42290(19) 0.83407(8) 0.32209(6) 0.0303(3) Uani d 1
H H34 0.4285 0.8878 0.3055 0.036 Uiso calc 1
C C35 0.56005(19) 0.80327(8) 0.35305(6) 0.0314(3) Uani d 1
H H35 0.6600 0.8352 0.3571 0.038 Uiso calc 1
C C36 0.55002(18) 0.72477(8) 0.37832(6) 0.0290(3) Uani d 1
H H36 0.6433 0.7039 0.4002 0.035 Uiso calc 1
C C321 -0.01472(19) 0.69009(9) 0.30555(7) 0.0343(3) Uani d 1
H H32A -0.1047 0.6486 0.3052 0.051 Uiso calc 1
H H32B 0.0137 0.7053 0.2647 0.051 Uiso calc 1
H H32C -0.0533 0.7391 0.3271 0.051 Uiso calc 1

loop_
_atom_site_aniso_label
_atom_site_aniso_U_11
_atom_site_aniso_U_22
_atom_site_aniso_U_33
_atom_site_aniso_U_12
_atom_site_aniso_U_13
_atom_site_aniso_U_23
F21 0.0446(6) 0.0703(7) 0.0280(5) 0.0018(5) -0.0036(4) -0.0067(4)
F22 0.0623(6) 0.0276(4) 0.0478(5) -0.0090(4) 0.0258(5) -0.0027(4)
F23 0.0549(6) 0.0325(4) 0.0373(5) 0.0188(4) 0.0129(4) 0.0034(3)
O1 0.0320(5) 0.0160(4) 0.0265(5) 0.0010(3) 0.0023(4) -0.0003(3)
O3 0.0260(5) 0.0259(4) 0.0308(5) 0.0002(4) -0.0032(4) 0.0043(4)
O4 0.0432(6) 0.0178(4) 0.0357(5) -0.0001(4) 0.0037(4) -0.0044(4)
O7 0.0375(6) 0.0178(4) 0.0327(5) -0.0016(4) 0.0040(4) 0.0008(4)
C2 0.0248(6) 0.0188(6) 0.0269(6) 0.0001(5) -0.0016(5) 0.0017(4)
C3 0.0228(6) 0.0189(5) 0.0280(6) 0.0008(4) -0.0030(5) 0.0005(5)
C4 0.0251(6) 0.0184(5) 0.0294(6) 0.0017(5) -0.0031(5) -0.0006(5)
C5 0.0307(7) 0.0191(5) 0.0262(6) 0.0022(5) -0.0019(5) -0.0027(5)
C4A 0.0257(6) 0.0174(5) 0.0258(6) 0.0016(5) -0.0030(5) -0.0012(4)
C6 0.0299(7) 0.0223(6) 0.0245(6) 0.0027(5) 0.0006(5) -0.0003(5)
C7 0.0270(7) 0.0188(5) 0.0286(6) 0.0008(5) -0.0037(5) 0.0018(5)
C8 0.0296(7) 0.0161(5) 0.0275(6) 0.0012(5) -0.0022(5) -0.0018(4)
C8A 0.0246(6) 0.0197(6) 0.0231(6) 0.0016(5) -0.0017(5) -0.0007(4)
C21 0.0336(7) 0.0202(6) 0.0294(6) 0.0015(5) 0.0020(5) 0.0004(5)
C31 0.0296(7) 0.0176(5) 0.0258(6) 0.0016(5) 0.0017(5) 0.0001(4)
C32 0.0276(6) 0.0203(5) 0.0231(6) 0.0016(5) 0.0025(5) -0.0006(4)
C33 0.0339(7) 0.0223(6) 0.0259(6) 0.0055(5) 0.0028(5) 0.0019(5)
C34 0.0426(8) 0.0196(6) 0.0287(7) 0.0007(5) 0.0081(6) 0.0019(5)
C35 0.0361(7) 0.0220(6) 0.0361(7) -0.0056(5) 0.0043(6) -0.0028(5)
C36 0.0301(7) 0.0222(6) 0.0346(7) 0.0000(5) -0.0015(5) -0.0007(5)
C321 0.0292(7) 0.0375(7) 0.0362(7) 0.0034(6) -0.0058(6) 0.0056(6)

loop_
_atom_type_symbol
_atom_type_description
_atom_type_scat_dispersion_real
_atom_type_scat_dispersion_imag
_atom_type_scat_source
C C 0.0033 0.0016 'International Tables Vol C Tables 4.2.6.8 and 6.1.1.4'
H H 0.0000 0.0000 'International Tables Vol C Tables 4.2.6.8 and 6.1.1.4'
F F 0.0171 0.0103 'International Tables Vol C Tables 4.2.6.8 and 6.1.1.4'
O O 0.0106 0.0060 'International Tables Vol C Tables 4.2.6.8 and 6.1.1.4'

loop_
_geom_angle_atom_site_label_1
_geom_angle_atom_site_label_2
_geom_angle_atom_site_label_3
_geom_angle
C2 O1 C8A 118.46(9)
C32 O3 C321 116.62(10)
C7 O7 H7 107.1(13)
C3 C2 O1 125.88(12)
C3 C2 C21 126.33(11)
O1 C2 C21 107.75(10)
C2 C3 C4 117.63(11)
C2 C3 C31 125.38(12)
C4 C3 C31 116.93(10)
O4 C4 C4A 122.10(12)
O4 C4 C3 122.03(11)
C4A C4 C3 115.84(10)
C6 C5 C4A 120.84(11)
C6 C5 H5 119.6
C4A C5 H5 119.6
C8A C4A C5 117.78(11)
C8A C4A C4 120.36(11)
C5 C4A C4 121.66(11)
C5 C6 C7 119.78(12)
C5 C6 H6 120.1
C7 C6 H6 120.1
O7 C7 C8 122.67(11)
O7 C7 C6 116.44(12)
C8 C7 C6 120.88(11)
C7 C8 C8A 117.63(11)
C7 C8 H8 121.2
C8A C8 H8 121.2
O1 C8A C8 116.31(10)
O1 C8A C4A 120.69(10)
C8 C8A C4A 123.01(12)
F22 C21 F21 107.78(11)
F22 C21 F23 106.92(12)
F21 C21 F23 106.39(11)
F22 C21 C2 112.84(10)
F21 C21 C2 111.33(12)
F23 C21 C2 111.26(10)
C36 C31 C32 119.18(11)
C36 C31 C3 121.91(12)
C32 C31 C3 118.73(11)
O3 C32 C33 124.28(12)
O3 C32 C31 115.83(10)
C33 C32 C31 119.89(12)
C34 C33 C32 119.71(13)
C34 C33 H33 120.1
C32 C33 H33 120.1
C35 C34 C33 120.85(12)
C35 C34 H34 119.6
C33 C34 H34 119.6
C34 C35 C36 119.34(13)
C34 C35 H35 120.3
C36 C35 H35 120.3
C31 C36 C35 121.02(13)
C31 C36 H36 119.5
C35 C36 H36 119.5
O3 C321 H32A 109.5
O3 C321 H32B 109.5
H32A C321 H32B 109.5
O3 C321 H32C 109.5
H32A C321 H32C 109.5
H32B C321 H32C 109.5

loop_
_geom_bond_atom_site_label_1
_geom_bond_atom_site_label_2
_geom_bond_distance
F21 C21 1.3314(17)
F22 C21 1.3256(15)
F23 C21 1.3371(15)
O1 C2 1.3594(15)
O1 C8A 1.3796(15)
O3 C32 1.3662(15)
O3 C321 1.4356(16)
O4 C4 1.2340(15)
O7 C7 1.3514(15)
O7 H7 0.87(2)
C2 C3 1.3475(17)
C2 C21 1.5158(18)
C3 C4 1.4788(18)
C3 C31 1.4983(17)
C4 C4A 1.4564(16)
C5 C6 1.3723(17)
C5 C4A 1.4094(18)
C5 H5 0.9500
C4A C8A 1.3960(16)
C6 C7 1.4164(17)
C6 H6 0.9500
C7 C8 1.3908(19)
C8 C8A 1.3921(17)
C8 H8 0.9500
C31 C36 1.3895(19)
C31 C32 1.4057(18)
C32 C33 1.4008(17)
C33 C34 1.391(2)
C33 H33 0.9500
C34 C35 1.384(2)
C34 H34 0.9500
C35 C36 1.3967(18)
C35 H35 0.9500
C36 H36 0.9500
C321 H32A 0.9800
C321 H32B 0.9800
C321 H32C 0.9800

loop_
_geom_hbond_atom_site_label_D
_geom_hbond_atom_site_label_H
_geom_hbond_atom_site_label_A
_geom_hbond_site_symmetry_A
_geom_hbond_distance_DH
_geom_hbond_distance_HA
_geom_hbond_distance_DA
_geom_hbond_angle_DHA
O7 H7 O4 8_655 0.87(2) 1.79(2) 2.6416(13) 166(2)
C6 H6 O3 5_566 0.95 2.59 3.4309(16) 148
C36 H36 O7 5_666 0.95 2.49 3.3886(18) 157
C8 H8 Cg3 7_545 0.95 2.93 3.5972(14) 128
C321 H32b Cg3 6_455 0.98 2.75 3.6348(17) 150

loop_
_geom_torsion_atom_site_label_1
_geom_torsion_atom_site_label_2
_geom_torsion_atom_site_label_3
_geom_torsion_atom_site_label_4
_geom_torsion
C8A O1 C2 C3 4.95(19)
C8A O1 C2 C21 -172.99(10)
O1 C2 C3 C4 5.0(2)
C21 C2 C3 C4 -177.39(12)
O1 C2 C3 C31 -171.91(12)
C21 C2 C3 C31 5.7(2)
C2 C3 C4 O4 172.60(12)
C31 C3 C4 O4 -10.19(19)
C2 C3 C4 C4A -9.24(17)
C31 C3 C4 C4A 167.97(11)
C6 C5 C4A C8A -1.73(19)
C6 C5 C4A C4 173.08(12)
O4 C4 C4A C8A -177.67(12)
C3 C4 C4A C8A 4.17(18)
O4 C4 C4A C5 7.6(2)
C3 C4 C4A C5 -170.51(12)
C4A C5 C6 C7 0.3(2)
C5 C6 C7 O7 -178.66(12)
C5 C6 C7 C8 2.2(2)
O7 C7 C8 C8A 177.81(12)
C6 C7 C8 C8A -3.06(19)
C2 O1 C8A C8 169.42(11)
C2 O1 C8A C4A -10.35(17)
C7 C8 C8A O1 -178.16(11)
C7 C8 C8A C4A 1.6(2)
C5 C4A C8A O1 -179.48(11)
C4 C4A C8A O1 5.63(18)
C5 C4A C8A C8 0.76(19)
C4 C4A C8A C8 -174.13(12)
C3 C2 C21 F22 25.4(2)
O1 C2 C21 F22 -156.64(11)
C3 C2 C21 F21 -95.91(15)
O1 C2 C21 F21 82.03(13)
C3 C2 C21 F23 145.61(13)
O1 C2 C21 F23 -36.46(15)
C2 C3 C31 C36 -95.96(16)
C4 C3 C31 C36 87.07(16)
C2 C3 C31 C32 88.86(16)
C4 C3 C31 C32 -88.10(14)
C321 O3 C32 C33 -5.40(18)
C321 O3 C32 C31 175.24(11)
C36 C31 C32 O3 178.68(11)
C3 C31 C32 O3 -6.01(17)
C36 C31 C32 C33 -0.71(18)
C3 C31 C32 C33 174.60(11)
O3 C32 C33 C34 -178.71(12)
C31 C32 C33 C34 0.63(18)
C32 C33 C34 C35 0.3(2)
C33 C34 C35 C36 -1.2(2)
C32 C31 C36 C35 -0.2(2)
C3 C31 C36 C35 -175.30(12)
C34 C35 C36 C31 1.1(2)

_cod_database_fobs_code 2242216
